data_1572571
loop_
_publ_author_name
'Ota, Seiya'
'Soto, Miguel A.'
'Patrick, Brian O.'
'Kamal, Saeid'
'Lelj, Francesco'
'MacLachlan, Mark J.'

_publ_section_title
;
 &#x3c0;-Extended ligands with dual-binding behavior: hindered rotation
 unlocks unexpected reactivity in cyclometalated Pt complexes.
;
_journal_issue 36
_journal_name_full 'Chemical science'
_journal_page_first 14644
_journal_page_last 14650
_journal_paper_doi 10.1039/d4sc04799k
_journal_volume 15
_journal_year 2024
_chemical_formula_moiety 'C30 H21 Cl N2 Pt'
_chemical_formula_sum 'C30 H21 Cl N2 Pt'
_chemical_formula_weight 640.03
_space_group_crystal_system orthorhombic
_space_group_IT_number 33
_space_group_name_Hall 'P 2c -2n'
_space_group_name_H-M_alt 'P n a 21'
_atom_sites_solution_hydrogens geom
_atom_sites_solution_primary dual
_audit_creation_date 2024-04-08
_audit_creation_method
;
Olex2 1.5
(compiled 2024.02.16 svn.r378c4104 for OlexSys, GUI svn.r6928)
;
_audit_update_record
;
2024-05-21 deposited with the CCDC.	2024-08-23 downloaded from the CCDC.
;
_cell_angle_alpha 90
_cell_angle_beta 90
_cell_angle_gamma 90
_cell_formula_units_Z 8
_cell_length_a 14.4996(19)
_cell_length_b 14.069(2)
_cell_length_c 22.580(3)
_cell_measurement_reflns_used 9200
_cell_measurement_temperature 100(2)
_cell_measurement_theta_max 30.70
_cell_measurement_theta_min 2.71
_cell_volume 4606.2(11)
_computing_cell_refinement 'SAINT V8.40B (?, 2016)'
_computing_data_reduction 'SAINT V8.40B (?, 2016)'
_computing_molecular_graphics 'Olex2 1.5 (Dolomanov et al., 2009)'
_computing_publication_material 'Olex2 1.5 (Dolomanov et al., 2009)'
_computing_structure_refinement 'XL  (Sheldrick, 2008)'
_computing_structure_solution 'SHELXT 2018/2 (Sheldrick, 2018)'
_diffrn_ambient_temperature 100(2)
_diffrn_detector 'Bruker APEX2 area detector'
_diffrn_detector_area_resol_mean 7.9
_diffrn_detector_type 'CCD area detector'
_diffrn_measured_fraction_theta_full 0.999
_diffrn_measured_fraction_theta_max 0.998
_diffrn_measurement_device 'Bruker D8 Kappa diffractometer'
_diffrn_measurement_device_type 'Bruker APEX II area detector'
_diffrn_measurement_method '\w and \f scans'
_diffrn_radiation_monochromator 'TRIUMPH curved-crystal'
_diffrn_radiation_probe x-ray
_diffrn_radiation_type MoK\a
_diffrn_radiation_wavelength 0.71073
_diffrn_reflns_av_R_equivalents 0.0343
_diffrn_reflns_av_unetI/netI 0.0218
_diffrn_reflns_Laue_measured_fraction_full 0.999
_diffrn_reflns_Laue_measured_fraction_max 0.998
_diffrn_reflns_limit_h_max 20
_diffrn_reflns_limit_h_min -20
_diffrn_reflns_limit_k_max 20
_diffrn_reflns_limit_k_min -20
_diffrn_reflns_limit_l_max 29
_diffrn_reflns_limit_l_min -32
_diffrn_reflns_number 102158
_diffrn_reflns_point_group_measured_fraction_full 0.996
_diffrn_reflns_point_group_measured_fraction_max 0.979
_diffrn_reflns_theta_full 25.242
_diffrn_reflns_theta_max 30.724
_diffrn_reflns_theta_min 1.804
_diffrn_source 'sealed X-ray tube'
_diffrn_source_current 30.0
_diffrn_source_power 1.35
_diffrn_source_type 'Incoatec I\ms'
_diffrn_source_voltage 45.0
_diffrn_standards_number 0
_exptl_absorpt_coefficient_mu 6.231
_exptl_absorpt_correction_T_max 0.647
_exptl_absorpt_correction_T_min 0.433
_exptl_absorpt_correction_type multi-scan
_exptl_absorpt_process_details
;
SADABS-2016/2 (Bruker,2016/2) was used for absorption correction.
wR2(int) was 0.1216 before and 0.0440 after correction.
The ratio of minimum to maximum transmission is 0.6693.
The \l/2 correction factor is not present.
;
_exptl_crystal_colour orange
_exptl_crystal_colour_primary orange
_exptl_crystal_density_diffrn 1.846
_exptl_crystal_description block
_exptl_crystal_F_000 2480
_exptl_crystal_recrystallization_method 'The material was recrystallised from DCM by slow evaporation'
_exptl_crystal_size_max 0.24
_exptl_crystal_size_mid 0.16
_exptl_crystal_size_min 0.07
_refine_diff_density_max 3.556
_refine_diff_density_min -4.153
_refine_diff_density_rms 0.180
_refine_ls_abs_structure_details
;
 Refined as an inversion twin.
;
_refine_ls_abs_structure_Flack 0.412(12)
_refine_ls_extinction_method none
_refine_ls_goodness_of_fit_ref 1.241
_refine_ls_hydrogen_treatment constr
_refine_ls_matrix_type full
_refine_ls_number_parameters 614
_refine_ls_number_reflns 14048
_refine_ls_number_restraints 575
_refine_ls_restrained_S_all 1.221
_refine_ls_R_factor_all 0.0376
_refine_ls_R_factor_gt 0.0335
_refine_ls_shift/su_max 0.001
_refine_ls_shift/su_mean 0.000
_refine_ls_structure_factor_coef Fsqd
_refine_ls_weighting_details 'w=1/[\s^2^(Fo^2^)+(0.0026P)^2^+34.1336P] where P=(Fo^2^+2Fc^2^)/3'
_refine_ls_weighting_scheme calc
_refine_ls_wR_factor_gt 0.0699
_refine_ls_wR_factor_ref 0.0714
_reflns_Friedel_coverage 0.917
_reflns_Friedel_fraction_full 0.993
_reflns_Friedel_fraction_max 0.958
_reflns_number_gt 13139
_reflns_number_total 14048
_reflns_threshold_expression 'I > 2\s(I)'
_cod_data_source_file d4sc04799k2.cif
_cod_data_source_block mm579_a
_cod_depositor_comments 'Adding full bibliography for 1572565--1572572.cif.'
_cod_original_cell_volume 4606.4(11)
_cod_database_code 1572571
_shelx_shelxl_version_number 2019/1
_shelx_space_group_comment
;
The symmetry employed for this shelxl refinement is uniquely defined
by the following loop, which should always be used as a source of
symmetry information in preference to the above space-group names.
They are only intended as comments.
;
_shelx_estimated_absorpt_t_max 0.670
_shelx_estimated_absorpt_t_min 0.316
_olex2_refinement_description
;
1. Twinned data refinement
 Scales: 0.588(12)
 0.412(12)
2. Fixed Uiso
 At 1.2 times of:
  All C(H) groups
3. Rigid body (RIGU) restrains
 All non-hydrogen atoms
 with sigma for 1-2 distances of 0.004 and sigma for 1-3 distances of 0.004
4.a Aromatic/amide H refined with riding coordinates:
 C1(H1), C2(H2), C3(H3), C4(H4), C8(H8), C9(H9), C10(H10), C11(H11), C13(H13),
 C14(H14), C16(H16), C17(H17), C18(H18), C19(H19), C23(H23), C24(H24), C25(H25),
  C26(H26), C28(H28), C29(H29), C30(H30), C31(H31), C32(H32), C33(H33),
 C34(H34), C38(H38), C39(H39), C40(H40), C41(H41), C43(H43), C44(H44), C46(H46),
  C47(H47), C48(H48), C49(H49), C53(H53), C54(H54), C55(H55), C56(H56),
 C58(H58), C59(H59), C60(H60)
;
_olex2_diffrn_ambient_temperature_device 'Oxford Cryosystems'
_olex2_exptl_crystal_mounting_method 'The crystal was mounted on a mylar loop in oil'
_olex2_submission_original_sample_id NAPPtpen
_olex2_submission_special_instructions 'No special instructions were received'

loop_
_space_group_symop_operation_xyz
'x, y, z'
'-x, -y, z+1/2'
'x+1/2, -y+1/2, z'
'-x+1/2, y+1/2, z+1/2'

loop_
_atom_site_label
_atom_site_type_symbol
_atom_site_fract_x
_atom_site_fract_y
_atom_site_fract_z
_atom_site_U_iso_or_equiv
_atom_site_adp_type
_atom_site_occupancy
_atom_site_site_symmetry_order
_atom_site_calc_flag
_atom_site_refinement_flags_posn
_atom_site_refinement_flags_adp
_atom_site_refinement_flags_occupancy
_atom_site_disorder_assembly
_atom_site_disorder_group
Pt1 Pt 0.50878(2) -0.08881(2) 0.33470(2) 0.01051(6) Uani 1 1 d . . . . .
Cl1 Cl 0.50359(19) -0.25393(15) 0.31019(16) 0.0173(5) Uani 1 1 d . . . . .
N1 N 0.3778(4) -0.0558(5) 0.3145(3) 0.0100(12) Uani 1 1 d . . . . .
N2 N 0.6398(5) -0.1138(5) 0.3612(3) 0.0114(12) Uani 1 1 d . . . . .
C1 C 0.3131(6) -0.1233(6) 0.3082(4) 0.0134(16) Uani 1 1 d . . . . .
H1 H 0.331256 -0.187899 0.304766 0.016 Uiso 1 1 calc R U . . .
C2 C 0.2209(7) -0.1005(7) 0.3068(5) 0.0149(18) Uani 1 1 d . . . . .
H2 H 0.175737 -0.148759 0.302121 0.018 Uiso 1 1 calc R U . . .
C3 C 0.1951(6) -0.0075(7) 0.3121(4) 0.0152(15) Uani 1 1 d . . . . .
H3 H 0.131636 0.009104 0.312379 0.018 Uiso 1 1 calc R U . . .
C4 C 0.2618(7) 0.0624(6) 0.3172(4) 0.0155(15) Uani 1 1 d . . . . .
H4 H 0.243947 0.127110 0.320559 0.019 Uiso 1 1 calc R U . . .
C5 C 0.3551(6) 0.0380(6) 0.3174(3) 0.0111(14) Uani 1 1 d . . . . .
C6 C 0.4359(6) 0.0996(5) 0.3302(5) 0.0101(15) Uani 1 1 d . . . . .
C7 C 0.4344(5) 0.2015(6) 0.3266(4) 0.0138(15) Uani 1 1 d . . . . .
C8 C 0.3655(8) 0.2583(7) 0.3005(5) 0.018(2) Uani 1 1 d . . . . .
H8 H 0.315464 0.228296 0.280841 0.021 Uiso 1 1 calc R U . . .
C9 C 0.3688(7) 0.3550(7) 0.3027(5) 0.0249(19) Uani 1 1 d . . . . .
H9 H 0.322201 0.391222 0.283555 0.030 Uiso 1 1 calc R U . . .
C10 C 0.4417(7) 0.4027(6) 0.3336(6) 0.0181(17) Uani 1 1 d . . . . .
H10 H 0.441332 0.469791 0.338570 0.022 Uiso 1 1 calc R U . . .
C11 C 0.5102(6) 0.3496(6) 0.3551(5) 0.0189(18) Uani 1 1 d . . . . .
H11 H 0.560217 0.379746 0.374718 0.023 Uiso 1 1 calc R U . . .
C12 C 0.5104(8) 0.2487(6) 0.3493(6) 0.017(3) Uani 1 1 d . . . . .
C13 C 0.5873(6) 0.1975(6) 0.3732(4) 0.0151(16) Uani 1 1 d . . . . .
H13 H 0.635938 0.230592 0.392398 0.018 Uiso 1 1 calc R U . . .
C14 C 0.5901(6) 0.1020(6) 0.3683(4) 0.0142(15) Uani 1 1 d . . . . .
H14 H 0.644049 0.068798 0.380220 0.017 Uiso 1 1 calc R U . . .
C15 C 0.5144(5) 0.0504(6) 0.3456(4) 0.0130(19) Uani 1 1 d . . . . .
C16 C 0.7096(7) -0.1013(6) 0.3227(4) 0.0142(19) Uani 1 1 d . . . . .
H16 H 0.696336 -0.075771 0.284699 0.017 Uiso 1 1 calc R U . . .
C17 C 0.7999(5) -0.1242(6) 0.3365(6) 0.0146(14) Uani 1 1 d . . . . .
H17 H 0.847685 -0.116789 0.308091 0.017 Uiso 1 1 calc R U . . .
C18 C 0.8189(6) -0.1584(7) 0.3931(4) 0.0170(16) Uani 1 1 d . . . . .
H18 H 0.880190 -0.174273 0.404311 0.020 Uiso 1 1 calc R U . . .
C19 C 0.7466(6) -0.1689(7) 0.4329(4) 0.0191(18) Uani 1 1 d . . . . .
H19 H 0.758395 -0.191540 0.471800 0.023 Uiso 1 1 calc R U . . .
C20 C 0.6568(6) -0.1464(6) 0.4158(4) 0.0140(15) Uani 1 1 d . . . . .
C21 C 0.5785(6) -0.1600(7) 0.4570(4) 0.0136(16) Uani 1 1 d . . . . .
C22 C 0.5474(8) -0.2530(6) 0.4718(5) 0.0150(19) Uani 1 1 d . . . . .
C23 C 0.5866(7) -0.3372(7) 0.4458(5) 0.0155(18) Uani 1 1 d . . . . .
H23 H 0.635499 -0.332316 0.417987 0.019 Uiso 1 1 calc R U . . .
C24 C 0.5533(7) -0.4224(7) 0.4611(5) 0.0199(18) Uani 1 1 d . . . . .
H24 H 0.578360 -0.477398 0.442802 0.024 Uiso 1 1 calc R U . . .
C25 C 0.4822(8) -0.4339(7) 0.5037(5) 0.0252(19) Uani 1 1 d . . . . .
H25 H 0.460719 -0.495456 0.514133 0.030 Uiso 1 1 calc R U . . .
C26 C 0.4451(7) -0.3546(8) 0.5295(5) 0.0229(19) Uani 1 1 d . . . . .
H26 H 0.398207 -0.361586 0.558584 0.027 Uiso 1 1 calc R U . . .
C27 C 0.4751(6) -0.2631(7) 0.5139(4) 0.0154(16) Uani 1 1 d . . . . .
C28 C 0.4346(6) -0.1813(7) 0.5391(4) 0.0196(17) Uani 1 1 d . . . . .
H28 H 0.386050 -0.187895 0.567079 0.024 Uiso 1 1 calc R U . . .
C29 C 0.4647(6) -0.0931(7) 0.5235(4) 0.0169(17) Uani 1 1 d . . . . .
H29 H 0.438250 -0.038256 0.541253 0.020 Uiso 1 1 calc R U . . .
C30 C 0.5357(6) -0.0836(7) 0.4806(5) 0.0157(17) Uani 1 1 d . . . . .
H30 H 0.553725 -0.021804 0.468243 0.019 Uiso 1 1 calc R U . . .
Pt2 Pt 0.74366(2) 0.09326(2) 0.65742(2) 0.01183(6) Uani 1 1 d . . . . .
Cl2 Cl 0.74824(17) 0.25927(15) 0.68320(15) 0.0140(5) Uani 1 1 d . . . . .
N3 N 0.8739(5) 0.0624(5) 0.6784(3) 0.0134(13) Uani 1 1 d . . . . .
N4 N 0.6128(5) 0.1168(5) 0.6298(3) 0.0119(12) Uani 1 1 d . . . . .
C31 C 0.9381(6) 0.1290(6) 0.6866(4) 0.0152(17) Uani 1 1 d . . . . .
H31 H 0.919464 0.193536 0.689402 0.018 Uiso 1 1 calc R U . . .
C32 C 1.0321(7) 0.1069(7) 0.6912(5) 0.0162(18) Uani 1 1 d . . . . .
H32 H 1.077052 0.155239 0.696821 0.019 Uiso 1 1 calc R U . . .
C33 C 1.0569(6) 0.0127(7) 0.6874(4) 0.0177(16) Uani 1 1 d . . . . .
H33 H 1.119969 -0.005179 0.689489 0.021 Uiso 1 1 calc R U . . .
C34 C 0.9889(7) -0.0563(6) 0.6803(4) 0.0173(16) Uani 1 1 d . . . . .
H34 H 1.006137 -0.121379 0.677902 0.021 Uiso 1 1 calc R U . . .
C35 C 0.8977(6) -0.0320(6) 0.6768(4) 0.0129(14) Uani 1 1 d . . . . .
C36 C 0.8199(6) -0.0941(6) 0.6674(4) 0.0114(17) Uani 1 1 d . . . . .
C37 C 0.8180(6) -0.1955(6) 0.6705(4) 0.0155(16) Uani 1 1 d . . . . .
C38 C 0.8861(9) -0.2507(6) 0.7014(6) 0.016(2) Uani 1 1 d . . . . .
H38 H 0.934705 -0.219131 0.721644 0.020 Uiso 1 1 calc R U . . .
C39 C 0.8822(7) -0.3475(7) 0.7024(5) 0.0234(19) Uani 1 1 d . . . . .
H39 H 0.929281 -0.381689 0.722499 0.028 Uiso 1 1 calc R U . . .
C40 C 0.8123(8) -0.3975(8) 0.6751(4) 0.021(2) Uani 1 1 d . . . . .
H40 H 0.811748 -0.465024 0.675690 0.025 Uiso 1 1 calc R U . . .
C41 C 0.7416(6) -0.3464(7) 0.6462(5) 0.023(2) Uani 1 1 d . . . . .
H41 H 0.692774 -0.380736 0.627948 0.028 Uiso 1 1 calc R U . . .
C42 C 0.7409(9) -0.2458(7) 0.6434(6) 0.020(3) Uani 1 1 d . . . . .
C43 C 0.6664(6) -0.1946(7) 0.6220(4) 0.0187(17) Uani 1 1 d . . . . .
H43 H 0.615875 -0.227552 0.604830 0.022 Uiso 1 1 calc R U . . .
C44 C 0.6642(6) -0.0971(7) 0.6250(4) 0.0175(17) Uani 1 1 d . . . . .
H44 H 0.610551 -0.064140 0.612184 0.021 Uiso 1 1 calc R U . . .
C45 C 0.7394(5) -0.0454(6) 0.6465(4) 0.0125(19) Uani 1 1 d . . . . .
C46 C 0.5422(6) 0.1022(7) 0.6684(4) 0.0145(19) Uani 1 1 d . . . . .
H46 H 0.554971 0.076949 0.706564 0.017 Uiso 1 1 calc R U . . .
C47 C 0.4530(6) 0.1233(6) 0.6534(6) 0.0160(15) Uani 1 1 d . . . . .
H47 H 0.404618 0.112519 0.680952 0.019 Uiso 1 1 calc R U . . .
C48 C 0.4334(6) 0.1600(7) 0.5982(4) 0.0169(16) Uani 1 1 d . . . . .
H48 H 0.371736 0.174584 0.587130 0.020 Uiso 1 1 calc R U . . .
C49 C 0.5052(6) 0.1752(7) 0.5595(5) 0.0197(18) Uani 1 1 d . . . . .
H49 H 0.493353 0.200633 0.521242 0.024 Uiso 1 1 calc R U . . .
C50 C 0.5953(6) 0.1532(6) 0.5761(4) 0.0127(14) Uani 1 1 d . . . . .
C51 C 0.6745(6) 0.1707(7) 0.5356(4) 0.0139(16) Uani 1 1 d . . . . .
C52 C 0.7012(7) 0.2646(7) 0.5217(5) 0.0128(17) Uani 1 1 d . . . . .
C53 C 0.6625(7) 0.3442(7) 0.5480(5) 0.0190(19) Uani 1 1 d . . . . .
H53 H 0.614832 0.336358 0.576429 0.023 Uiso 1 1 calc R U . . .
C54 C 0.6919(7) 0.4348(7) 0.5337(5) 0.025(2) Uani 1 1 d . . . . .
H54 H 0.664666 0.488631 0.552170 0.030 Uiso 1 1 calc R U . . .
C55 C 0.7619(9) 0.4466(8) 0.4920(5) 0.0269(19) Uani 1 1 d . . . . .
H55 H 0.780067 0.508901 0.480796 0.032 Uiso 1 1 calc R U . . .
C56 C 0.8043(7) 0.3705(7) 0.4671(5) 0.0193(18) Uani 1 1 d . . . . .
H56 H 0.853713 0.380085 0.440137 0.023 Uiso 1 1 calc R U . . .
C57 C 0.7761(6) 0.2780(7) 0.4809(4) 0.0174(16) Uani 1 1 d . . . . .
C58 C 0.8193(6) 0.1980(7) 0.4563(4) 0.0198(17) Uani 1 1 d . . . . .
H58 H 0.868131 0.206712 0.428788 0.024 Uiso 1 1 calc R U . . .
C59 C 0.7931(7) 0.1099(7) 0.4706(5) 0.0194(18) Uani 1 1 d . . . . .
H59 H 0.825213 0.057267 0.454251 0.023 Uiso 1 1 calc R U . . .
C60 C 0.7184(7) 0.0932(7) 0.5098(4) 0.0151(16) Uani 1 1 d . . . . .
H60 H 0.698647 0.030287 0.518237 0.018 Uiso 1 1 calc R U . . .

loop_
_atom_site_aniso_label
_atom_site_aniso_U_11
_atom_site_aniso_U_22
_atom_site_aniso_U_33
_atom_site_aniso_U_23
_atom_site_aniso_U_13
_atom_site_aniso_U_12
Pt1 0.00593(12) 0.01518(11) 0.01042(11) -0.00094(18) -0.00073(10) -0.00038(9)
Cl1 0.0125(12) 0.0195(10) 0.0200(14) -0.0053(7) -0.0015(10) 0.0036(7)
N1 0.005(2) 0.015(3) 0.010(3) 0.000(2) -0.001(2) 0.001(2)
N2 0.009(3) 0.012(3) 0.014(3) -0.003(2) -0.003(2) -0.001(2)
C1 0.013(3) 0.008(3) 0.019(4) -0.005(3) -0.001(3) 0.002(3)
C2 0.008(3) 0.014(4) 0.023(5) -0.002(3) 0.001(3) -0.004(3)
C3 0.009(3) 0.024(4) 0.012(4) -0.003(3) -0.001(3) 0.002(3)
C4 0.011(3) 0.022(3) 0.013(4) -0.002(3) -0.002(3) 0.003(3)
C5 0.011(3) 0.014(3) 0.008(3) -0.001(2) -0.001(2) -0.002(2)
C6 0.014(3) 0.011(3) 0.006(4) -0.005(3) -0.002(3) 0.000(2)
C7 0.010(3) 0.014(3) 0.017(4) -0.001(3) 0.001(3) -0.001(2)
C8 0.018(4) 0.024(4) 0.012(5) 0.000(3) 0.001(3) 0.002(3)
C9 0.025(4) 0.022(4) 0.027(5) 0.007(3) -0.002(4) 0.005(3)
C10 0.026(4) 0.013(3) 0.016(4) 0.007(4) 0.000(4) -0.001(3)
C11 0.021(4) 0.011(3) 0.025(4) -0.001(3) 0.001(3) -0.004(3)
C12 0.009(4) 0.012(3) 0.032(8) -0.006(3) 0.000(4) -0.008(3)
C13 0.011(3) 0.016(3) 0.018(4) -0.002(3) 0.000(3) -0.004(3)
C14 0.009(3) 0.018(4) 0.015(4) -0.001(3) -0.004(3) -0.002(3)
C15 0.011(3) 0.016(3) 0.012(5) 0.002(3) -0.001(2) -0.001(2)
C16 0.016(3) 0.009(3) 0.018(5) -0.004(3) 0.000(3) -0.003(3)
C17 0.010(3) 0.012(3) 0.021(4) 0.003(4) 0.002(3) 0.000(2)
C18 0.011(3) 0.019(4) 0.021(4) 0.002(3) -0.002(3) -0.001(3)
C19 0.011(4) 0.029(4) 0.018(4) 0.003(3) -0.003(3) 0.000(3)
C20 0.010(3) 0.015(3) 0.016(3) -0.002(3) -0.001(3) 0.001(3)
C21 0.011(3) 0.018(3) 0.012(4) 0.001(3) -0.002(3) 0.001(3)
C22 0.015(4) 0.018(4) 0.013(4) -0.001(3) -0.005(3) 0.003(2)
C23 0.016(4) 0.014(3) 0.016(4) -0.002(3) -0.001(3) -0.001(3)
C24 0.022(4) 0.016(4) 0.021(4) 0.003(3) -0.006(3) -0.003(3)
C25 0.022(4) 0.023(4) 0.030(5) 0.012(3) -0.004(4) -0.010(3)
C26 0.020(4) 0.030(4) 0.019(4) 0.004(3) -0.006(3) -0.003(3)
C27 0.011(3) 0.025(3) 0.011(4) 0.001(3) -0.004(3) -0.001(3)
C28 0.017(4) 0.025(4) 0.016(4) -0.003(3) 0.002(3) 0.004(3)
C29 0.013(3) 0.022(4) 0.016(4) -0.007(3) -0.002(3) 0.003(3)
C30 0.012(3) 0.014(4) 0.021(4) 0.001(3) -0.002(3) 0.003(3)
Pt2 0.00799(13) 0.01576(12) 0.01175(12) 0.00037(18) -0.00085(10) 0.00053(10)
Cl2 0.0079(11) 0.0131(9) 0.0210(13) 0.0005(7) -0.0009(9) 0.0028(7)
N3 0.013(3) 0.015(3) 0.012(3) 0.000(2) -0.001(2) 0.000(2)
N4 0.008(3) 0.013(3) 0.015(3) 0.002(2) 0.000(2) 0.000(2)
C31 0.010(3) 0.010(3) 0.025(5) 0.002(3) -0.002(3) -0.002(3)
C32 0.010(3) 0.023(4) 0.016(5) -0.005(3) -0.001(3) 0.000(3)
C33 0.008(3) 0.023(4) 0.022(4) -0.004(3) -0.002(3) 0.003(3)
C34 0.011(3) 0.017(3) 0.024(4) -0.003(3) -0.003(3) 0.011(3)
C35 0.012(3) 0.015(3) 0.012(4) -0.002(3) -0.001(2) 0.001(2)
C36 0.010(3) 0.018(3) 0.006(4) -0.001(2) -0.003(3) -0.002(2)
C37 0.019(3) 0.017(3) 0.010(4) 0.001(3) 0.001(3) 0.001(3)
C38 0.021(4) 0.015(4) 0.013(5) 0.001(3) -0.001(3) 0.003(3)
C39 0.026(4) 0.015(4) 0.029(5) 0.004(3) -0.002(4) 0.002(3)
C40 0.026(4) 0.025(4) 0.012(4) 0.001(3) 0.003(3) -0.005(3)
C41 0.021(4) 0.020(4) 0.030(6) 0.003(3) 0.003(3) -0.006(3)
C42 0.020(4) 0.025(4) 0.014(6) -0.005(3) 0.001(4) -0.008(3)
C43 0.017(4) 0.023(4) 0.016(4) 0.000(3) -0.004(3) -0.005(3)
C44 0.014(3) 0.022(4) 0.017(4) 0.001(3) -0.001(3) -0.002(3)
C45 0.007(3) 0.017(3) 0.014(5) 0.004(3) 0.000(2) -0.001(2)
C46 0.008(3) 0.021(4) 0.015(5) 0.005(3) 0.000(3) -0.004(3)
C47 0.013(3) 0.016(4) 0.019(4) -0.001(4) 0.001(3) -0.002(3)
C48 0.009(3) 0.022(4) 0.020(4) -0.005(3) -0.003(3) 0.000(3)
C49 0.014(4) 0.028(4) 0.017(4) 0.003(3) -0.003(3) 0.003(3)
C50 0.012(3) 0.012(3) 0.014(3) 0.000(3) 0.000(3) 0.000(2)
C51 0.009(3) 0.019(4) 0.013(4) 0.002(3) 0.000(3) 0.000(3)
C52 0.009(4) 0.018(3) 0.012(4) 0.004(3) 0.002(3) 0.003(3)
C53 0.019(4) 0.022(4) 0.016(4) 0.001(3) -0.006(3) 0.002(3)
C54 0.028(4) 0.018(4) 0.029(5) -0.001(3) -0.005(4) 0.010(3)
C55 0.028(4) 0.026(4) 0.027(5) 0.005(3) -0.010(4) -0.001(4)
C56 0.018(4) 0.022(4) 0.018(4) 0.008(3) -0.003(3) -0.005(3)
C57 0.012(4) 0.023(4) 0.017(4) 0.001(3) -0.001(3) 0.000(3)
C58 0.012(3) 0.030(4) 0.017(4) 0.003(3) 0.001(3) 0.001(3)
C59 0.015(4) 0.026(4) 0.018(4) -0.001(3) 0.005(3) 0.003(3)
C60 0.016(4) 0.021(4) 0.008(4) 0.002(3) -0.001(3) 0.001(3)

loop_
_atom_type_symbol
_atom_type_description
_atom_type_scat_dispersion_real
_atom_type_scat_dispersion_imag
_atom_type_scat_source
C C 0.0033 0.0016 'International Tables Vol C Tables 4.2.6.8 and 6.1.1.4'
H H 0.0000 0.0000 'International Tables Vol C Tables 4.2.6.8 and 6.1.1.4'
Cl Cl 0.1484 0.1585 'International Tables Vol C Tables 4.2.6.8 and 6.1.1.4'
N N 0.0061 0.0033 'International Tables Vol C Tables 4.2.6.8 and 6.1.1.4'
Pt Pt -1.7033 8.3905 'International Tables Vol C Tables 4.2.6.8 and 6.1.1.4'

loop_
_geom_angle_atom_site_label_1
_geom_angle_atom_site_label_2
_geom_angle_atom_site_label_3
_geom_angle
_geom_angle_site_symmetry_1
_geom_angle_site_symmetry_3
_geom_angle_publ_flag
N1 Pt1 Cl1 98.2(2) . . ?
N1 Pt1 N2 174.8(3) . . ?
N2 Pt1 Cl1 85.9(2) . . ?
C15 Pt1 Cl1 173.7(3) . . ?
C15 Pt1 N1 80.7(3) . . ?
C15 Pt1 N2 95.6(3) . . ?
C1 N1 Pt1 121.4(6) . . ?
C1 N1 C5 121.5(7) . . ?
C5 N1 Pt1 116.2(5) . . ?
C16 N2 Pt1 119.4(6) . . ?
C20 N2 Pt1 120.3(6) . . ?
C20 N2 C16 120.2(7) . . ?
N1 C1 H1 119.4 . . ?
N1 C1 C2 121.1(8) . . ?
C2 C1 H1 119.4 . . ?
C1 C2 H2 120.4 . . ?
C3 C2 C1 119.2(8) . . ?
C3 C2 H2 120.4 . . ?
C2 C3 H3 120.1 . . ?
C2 C3 C4 119.8(8) . . ?
C4 C3 H3 120.1 . . ?
C3 C4 H4 119.9 . . ?
C3 C4 C5 120.2(8) . . ?
C5 C4 H4 119.9 . . ?
N1 C5 C4 118.1(7) . . ?
N1 C5 C6 112.6(7) . . ?
C4 C5 C6 128.5(8) . . ?
C7 C6 C5 124.1(8) . . ?
C15 C6 C5 114.1(7) . . ?
C15 C6 C7 121.8(8) . . ?
C8 C7 C6 126.9(8) . . ?
C12 C7 C6 116.6(8) . . ?
C12 C7 C8 116.5(8) . . ?
C7 C8 H8 119.1 . . ?
C9 C8 C7 121.8(10) . . ?
C9 C8 H8 119.1 . . ?
C8 C9 H9 119.6 . . ?
C8 C9 C10 120.7(9) . . ?
C10 C9 H9 119.6 . . ?
C9 C10 H10 121.2 . . ?
C11 C10 C9 117.6(8) . . ?
C11 C10 H10 121.2 . . ?
C10 C11 H11 119.1 . . ?
C10 C11 C12 121.7(9) . . ?
C12 C11 H11 119.1 . . ?
C7 C12 C11 120.7(10) . . ?
C7 C12 C13 121.1(7) . . ?
C11 C12 C13 117.9(9) . . ?
C12 C13 H13 120.2 . . ?
C14 C13 C12 119.6(8) . . ?
C14 C13 H13 120.2 . . ?
C13 C14 H14 119.4 . . ?
C13 C14 C15 121.2(8) . . ?
C15 C14 H14 119.4 . . ?
C6 C15 Pt1 115.6(6) . . ?
C6 C15 C14 118.5(8) . . ?
C14 C15 Pt1 125.9(6) . . ?
N2 C16 H16 118.8 . . ?
N2 C16 C17 122.4(9) . . ?
C17 C16 H16 118.8 . . ?
C16 C17 H17 120.9 . . ?
C16 C17 C18 118.3(9) . . ?
C18 C17 H17 120.9 . . ?
C17 C18 H18 120.6 . . ?
C19 C18 C17 118.7(8) . . ?
C19 C18 H18 120.6 . . ?
C18 C19 H19 119.9 . . ?
C18 C19 C20 120.2(9) . . ?
C20 C19 H19 119.9 . . ?
N2 C20 C19 120.2(8) . . ?
N2 C20 C21 118.9(7) . . ?
C19 C20 C21 120.9(8) . . ?
C22 C21 C20 120.6(9) . . ?
C30 C21 C20 119.8(9) . . ?
C30 C21 C22 119.6(9) . . ?
C21 C22 C23 122.4(10) . . ?
C27 C22 C21 118.8(9) . . ?
C27 C22 C23 118.8(9) . . ?
C22 C23 H23 120.3 . . ?
C24 C23 C22 119.3(10) . . ?
C24 C23 H23 120.3 . . ?
C23 C24 H24 118.7 . . ?
C23 C24 C25 122.7(10) . . ?
C25 C24 H24 118.7 . . ?
C24 C25 H25 120.6 . . ?
C26 C25 C24 118.7(9) . . ?
C26 C25 H25 120.6 . . ?
C25 C26 H26 119.4 . . ?
C25 C26 C27 121.3(10) . . ?
C27 C26 H26 119.4 . . ?
C26 C27 C22 119.2(9) . . ?
C26 C27 C28 121.1(9) . . ?
C28 C27 C22 119.7(9) . . ?
C27 C28 H28 119.8 . . ?
C29 C28 C27 120.4(9) . . ?
C29 C28 H28 119.8 . . ?
C28 C29 H29 120.2 . . ?
C28 C29 C30 119.6(9) . . ?
C30 C29 H29 120.2 . . ?
C21 C30 C29 121.8(9) . . ?
C21 C30 H30 119.1 . . ?
C29 C30 H30 119.1 . . ?
N3 Pt2 Cl2 97.3(2) . . ?
N3 Pt2 N4 174.8(3) . . ?
N4 Pt2 Cl2 86.7(2) . . ?
C45 Pt2 Cl2 173.2(3) . . ?
C45 Pt2 N3 81.0(3) . . ?
C45 Pt2 N4 95.4(3) . . ?
C31 N3 Pt2 122.7(6) . . ?
C31 N3 C35 120.5(7) . . ?
C35 N3 Pt2 116.3(6) . . ?
C46 N4 Pt2 118.8(6) . . ?
C50 N4 Pt2 121.2(6) . . ?
C50 N4 C46 119.7(7) . . ?
N3 C31 H31 118.9 . . ?
N3 C31 C32 122.3(8) . . ?
C32 C31 H31 118.9 . . ?
C31 C32 H32 121.2 . . ?
C33 C32 C31 117.5(9) . . ?
C33 C32 H32 121.2 . . ?
C32 C33 H33 120.2 . . ?
C32 C33 C34 119.6(8) . . ?
C34 C33 H33 120.2 . . ?
C33 C34 H34 119.5 . . ?
C35 C34 C33 121.0(8) . . ?
C35 C34 H34 119.5 . . ?
N3 C35 C36 113.1(7) . . ?
C34 C35 N3 118.9(8) . . ?
C34 C35 C36 127.8(8) . . ?
C37 C36 C35 127.8(8) . . ?
C37 C36 C45 118.5(8) . . ?
C45 C36 C35 113.3(8) . . ?
C36 C37 C38 123.4(8) . . ?
C36 C37 C42 118.7(8) . . ?
C38 C37 C42 117.9(9) . . ?
C37 C38 H38 119.4 . . ?
C39 C38 C37 121.3(10) . . ?
C39 C38 H38 119.4 . . ?
C38 C39 H39 118.9 . . ?
C38 C39 C40 122.2(10) . . ?
C40 C39 H39 118.9 . . ?
C39 C40 H40 120.6 . . ?
C39 C40 C41 118.8(10) . . ?
C41 C40 H40 120.6 . . ?
C40 C41 H41 118.9 . . ?
C40 C41 C42 122.3(10) . . ?
C42 C41 H41 118.9 . . ?
C41 C42 C37 117.5(11) . . ?
C43 C42 C37 119.4(8) . . ?
C43 C42 C41 122.8(10) . . ?
C42 C43 H43 119.3 . . ?
C44 C43 C42 121.4(9) . . ?
C44 C43 H43 119.3 . . ?
C43 C44 H44 119.4 . . ?
C43 C44 C45 121.2(9) . . ?
C45 C44 H44 119.4 . . ?
C36 C45 Pt2 114.0(6) . . ?
C44 C45 Pt2 125.7(6) . . ?
C44 C45 C36 120.1(8) . . ?
N4 C46 H46 119.4 . . ?
N4 C46 C47 121.2(9) . . ?
C47 C46 H46 119.4 . . ?
C46 C47 H47 120.0 . . ?
C46 C47 C48 120.0(9) . . ?
C48 C47 H47 120.0 . . ?
C47 C48 H48 120.8 . . ?
C49 C48 C47 118.4(8) . . ?
C49 C48 H48 120.8 . . ?
C48 C49 H49 119.9 . . ?
C48 C49 C50 120.3(9) . . ?
C50 C49 H49 119.9 . . ?
N4 C50 C49 120.3(8) . . ?
N4 C50 C51 118.2(8) . . ?
C49 C50 C51 121.5(8) . . ?
C52 C51 C50 120.2(8) . . ?
C60 C51 C50 118.8(8) . . ?
C60 C51 C52 121.0(9) . . ?
C51 C52 C57 118.2(9) . . ?
C53 C52 C51 123.4(10) . . ?
C53 C52 C57 118.3(9) . . ?
C52 C53 H53 119.3 . . ?
C54 C53 C52 121.4(10) . . ?
C54 C53 H53 119.3 . . ?
C53 C54 H54 120.3 . . ?
C53 C54 C55 119.4(10) . . ?
C55 C54 H54 120.3 . . ?
C54 C55 H55 119.5 . . ?
C56 C55 C54 121.1(10) . . ?
C56 C55 H55 119.5 . . ?
C55 C56 H56 119.7 . . ?
C55 C56 C57 120.6(10) . . ?
C57 C56 H56 119.7 . . ?
C56 C57 C52 119.1(9) . . ?
C56 C57 C58 121.8(9) . . ?
C58 C57 C52 119.1(9) . . ?
C57 C58 H58 119.3 . . ?
C59 C58 C57 121.4(9) . . ?
C59 C58 H58 119.3 . . ?
C58 C59 H59 119.3 . . ?
C58 C59 C60 121.4(9) . . ?
C60 C59 H59 119.3 . . ?
C51 C60 C59 118.8(9) . . ?
C51 C60 H60 120.6 . . ?
C59 C60 H60 120.6 . . ?

loop_
_geom_bond_atom_site_label_1
_geom_bond_atom_site_label_2
_geom_bond_distance
_geom_bond_site_symmetry_2
_geom_bond_publ_flag
Pt1 Cl1 2.389(2) . ?
Pt1 N1 2.008(6) . ?
Pt1 N2 2.023(7) . ?
Pt1 C15 1.976(9) . ?
N1 C1 1.343(11) . ?
N1 C5 1.361(11) . ?
N2 C16 1.346(12) . ?
N2 C20 1.338(11) . ?
C1 H1 0.9500 . ?
C1 C2 1.374(13) . ?
C2 H2 0.9500 . ?
C2 C3 1.365(13) . ?
C3 H3 0.9500 . ?
C3 C4 1.383(12) . ?
C4 H4 0.9500 . ?
C4 C5 1.397(12) . ?
C5 C6 1.484(11) . ?
C6 C7 1.436(11) . ?
C6 C15 1.377(11) . ?
C7 C8 1.408(14) . ?
C7 C12 1.384(13) . ?
C8 H8 0.9500 . ?
C8 C9 1.363(14) . ?
C9 H9 0.9500 . ?
C9 C10 1.434(14) . ?
C10 H10 0.9500 . ?
C10 C11 1.335(13) . ?
C11 H11 0.9500 . ?
C11 C12 1.425(11) . ?
C12 C13 1.433(15) . ?
C13 H13 0.9500 . ?
C13 C14 1.349(12) . ?
C14 H14 0.9500 . ?
C14 C15 1.412(11) . ?
C16 H16 0.9500 . ?
C16 C17 1.384(12) . ?
C17 H17 0.9500 . ?
C17 C18 1.394(15) . ?
C18 H18 0.9500 . ?
C18 C19 1.388(13) . ?
C19 H19 0.9500 . ?
C19 C20 1.395(12) . ?
C20 C21 1.480(13) . ?
C21 C22 1.424(13) . ?
C21 C30 1.351(13) . ?
C22 C23 1.438(13) . ?
C22 C27 1.423(15) . ?
C23 H23 0.9500 . ?
C23 C24 1.337(13) . ?
C24 H24 0.9500 . ?
C24 C25 1.420(15) . ?
C25 H25 0.9500 . ?
C25 C26 1.369(16) . ?
C26 H26 0.9500 . ?
C26 C27 1.403(14) . ?
C27 C28 1.412(13) . ?
C28 H28 0.9500 . ?
C28 C29 1.362(14) . ?
C29 H29 0.9500 . ?
C29 C30 1.421(14) . ?
C30 H30 0.9500 . ?
Pt2 Cl2 2.408(2) . ?
Pt2 N3 1.995(7) . ?
Pt2 N4 2.025(7) . ?
Pt2 C45 1.968(9) . ?
N3 C31 1.333(11) . ?
N3 C35 1.373(11) . ?
N4 C46 1.361(11) . ?
N4 C50 1.340(11) . ?
C31 H31 0.9500 . ?
C31 C32 1.402(12) . ?
C32 H32 0.9500 . ?
C32 C33 1.377(13) . ?
C33 H33 0.9500 . ?
C33 C34 1.393(13) . ?
C34 H34 0.9500 . ?
C34 C35 1.368(12) . ?
C35 C36 1.444(11) . ?
C36 C37 1.428(12) . ?
C36 C45 1.433(11) . ?
C37 C38 1.438(14) . ?
C37 C42 1.458(15) . ?
C38 H38 0.9500 . ?
C38 C39 1.363(12) . ?
C39 H39 0.9500 . ?
C39 C40 1.380(14) . ?
C40 H40 0.9500 . ?
C40 C41 1.412(14) . ?
C41 H41 0.9500 . ?
C41 C42 1.417(13) . ?
C42 C43 1.385(16) . ?
C43 H43 0.9500 . ?
C43 C44 1.374(13) . ?
C44 H44 0.9500 . ?
C44 C45 1.398(12) . ?
C46 H46 0.9500 . ?
C46 C47 1.369(12) . ?
C47 H47 0.9500 . ?
C47 C48 1.379(15) . ?
C48 H48 0.9500 . ?
C48 C49 1.377(13) . ?
C49 H49 0.9500 . ?
C49 C50 1.394(12) . ?
C50 C51 1.487(12) . ?
C51 C52 1.412(13) . ?
C51 C60 1.390(13) . ?
C52 C53 1.386(14) . ?
C52 C57 1.437(14) . ?
C53 H53 0.9500 . ?
C53 C54 1.382(15) . ?
C54 H54 0.9500 . ?
C54 C55 1.394(16) . ?
C55 H55 0.9500 . ?
C55 C56 1.357(15) . ?
C56 H56 0.9500 . ?
C56 C57 1.400(13) . ?
C57 C58 1.402(13) . ?
C58 H58 0.9500 . ?
C58 C59 1.337(14) . ?
C59 H59 0.9500 . ?
C59 C60 1.418(13) . ?
C60 H60 0.9500 . ?

loop_
_geom_torsion_atom_site_label_1
_geom_torsion_atom_site_label_2
_geom_torsion_atom_site_label_3
_geom_torsion_atom_site_label_4
_geom_torsion
_geom_torsion_site_symmetry_1
_geom_torsion_site_symmetry_2
_geom_torsion_site_symmetry_3
_geom_torsion_site_symmetry_4
_geom_torsion_publ_flag
Pt1 N1 C1 C2 166.2(8) . . . . ?
Pt1 N1 C5 C4 -165.6(6) . . . . ?
Pt1 N1 C5 C6 5.1(9) . . . . ?
Pt1 N2 C16 C17 -174.8(7) . . . . ?
Pt1 N2 C20 C19 176.2(7) . . . . ?
Pt1 N2 C20 C21 -2.4(11) . . . . ?
N1 C1 C2 C3 -0.4(15) . . . . ?
N1 C5 C6 C7 170.0(9) . . . . ?
N1 C5 C6 C15 -9.6(12) . . . . ?
N2 C16 C17 C18 -2.2(13) . . . . ?
N2 C20 C21 C22 107.5(11) . . . . ?
N2 C20 C21 C30 -72.2(12) . . . . ?
C1 N1 C5 C4 3.7(12) . . . . ?
C1 N1 C5 C6 174.4(8) . . . . ?
C1 C2 C3 C4 1.8(15) . . . . ?
C2 C3 C4 C5 -0.6(13) . . . . ?
C3 C4 C5 N1 -2.1(12) . . . . ?
C3 C4 C5 C6 -171.2(9) . . . . ?
C4 C5 C6 C7 -20.4(16) . . . . ?
C4 C5 C6 C15 160.0(9) . . . . ?
C5 N1 C1 C2 -2.5(14) . . . . ?
C5 C6 C7 C8 -13.1(17) . . . . ?
C5 C6 C7 C12 169.6(10) . . . . ?
C5 C6 C15 Pt1 9.7(11) . . . . ?
C5 C6 C15 C14 -169.4(8) . . . . ?
C6 C7 C8 C9 176.2(11) . . . . ?
C6 C7 C12 C11 -171.6(10) . . . . ?
C6 C7 C12 C13 1.9(16) . . . . ?
C7 C6 C15 Pt1 -169.9(8) . . . . ?
C7 C6 C15 C14 11.0(15) . . . . ?
C7 C8 C9 C10 -2.0(18) . . . . ?
C7 C12 C13 C14 6.7(17) . . . . ?
C8 C7 C12 C11 10.8(17) . . . . ?
C8 C7 C12 C13 -175.7(11) . . . . ?
C8 C9 C10 C11 6.1(17) . . . . ?
C9 C10 C11 C12 -1.7(17) . . . . ?
C10 C11 C12 C7 -6.9(18) . . . . ?
C10 C11 C12 C13 179.4(11) . . . . ?
C11 C12 C13 C14 -179.6(10) . . . . ?
C12 C7 C8 C9 -6.5(17) . . . . ?
C12 C13 C14 C15 -6.8(15) . . . . ?
C13 C14 C15 Pt1 179.1(7) . . . . ?
C13 C14 C15 C6 -1.9(14) . . . . ?
C15 C6 C7 C8 166.5(10) . . . . ?
C15 C6 C7 C12 -10.9(16) . . . . ?
C16 N2 C20 C19 -1.0(13) . . . . ?
C16 N2 C20 C21 -179.6(8) . . . . ?
C16 C17 C18 C19 0.7(13) . . . . ?
C17 C18 C19 C20 0.7(14) . . . . ?
C18 C19 C20 N2 -0.5(14) . . . . ?
C18 C19 C20 C21 178.1(9) . . . . ?
C19 C20 C21 C22 -71.1(13) . . . . ?
C19 C20 C21 C30 109.2(11) . . . . ?
C20 N2 C16 C17 2.4(13) . . . . ?
C20 C21 C22 C23 -3.1(16) . . . . ?
C20 C21 C22 C27 176.8(9) . . . . ?
C20 C21 C30 C29 -175.5(9) . . . . ?
C21 C22 C23 C24 -179.2(9) . . . . ?
C21 C22 C27 C26 -178.9(9) . . . . ?
C21 C22 C27 C28 1.2(15) . . . . ?
C22 C21 C30 C29 4.8(15) . . . . ?
C22 C23 C24 C25 -1.9(16) . . . . ?
C22 C27 C28 C29 -0.3(14) . . . . ?
C23 C22 C27 C26 1.1(15) . . . . ?
C23 C22 C27 C28 -178.8(9) . . . . ?
C23 C24 C25 C26 1.0(16) . . . . ?
C24 C25 C26 C27 1.1(15) . . . . ?
C25 C26 C27 C22 -2.1(15) . . . . ?
C25 C26 C27 C28 177.8(9) . . . . ?
C26 C27 C28 C29 179.8(9) . . . . ?
C27 C22 C23 C24 0.8(16) . . . . ?
C27 C28 C29 C30 1.5(14) . . . . ?
C28 C29 C30 C21 -3.8(15) . . . . ?
C30 C21 C22 C23 176.6(10) . . . . ?
C30 C21 C22 C27 -3.5(15) . . . . ?
Pt2 N3 C31 C32 -168.8(7) . . . . ?
Pt2 N3 C35 C34 168.5(7) . . . . ?
Pt2 N3 C35 C36 -7.5(10) . . . . ?
Pt2 N4 C46 C47 175.4(7) . . . . ?
Pt2 N4 C50 C49 -175.5(7) . . . . ?
Pt2 N4 C50 C51 3.6(11) . . . . ?
N3 C31 C32 C33 -0.4(15) . . . . ?
N3 C35 C36 C37 -171.8(9) . . . . ?
N3 C35 C36 C45 15.3(11) . . . . ?
N4 C46 C47 C48 -0.1(14) . . . . ?
N4 C50 C51 C52 -110.7(10) . . . . ?
N4 C50 C51 C60 72.3(12) . . . . ?
C31 N3 C35 C34 -3.8(13) . . . . ?
C31 N3 C35 C36 -179.8(8) . . . . ?
C31 C32 C33 C34 -1.3(15) . . . . ?
C32 C33 C34 C35 0.4(15) . . . . ?
C33 C34 C35 N3 2.2(14) . . . . ?
C33 C34 C35 C36 177.5(9) . . . . ?
C34 C35 C36 C37 12.7(16) . . . . ?
C34 C35 C36 C45 -160.3(9) . . . . ?
C35 N3 C31 C32 3.0(14) . . . . ?
C35 C36 C37 C38 20.4(15) . . . . ?
C35 C36 C37 C42 -162.6(10) . . . . ?
C35 C36 C45 Pt2 -16.3(10) . . . . ?
C35 C36 C45 C44 168.2(8) . . . . ?
C36 C37 C38 C39 -178.9(10) . . . . ?
C36 C37 C42 C41 178.9(10) . . . . ?
C36 C37 C42 C43 -7.9(16) . . . . ?
C37 C36 C45 Pt2 170.0(7) . . . . ?
C37 C36 C45 C44 -5.4(13) . . . . ?
C37 C38 C39 C40 -1.5(18) . . . . ?
C37 C42 C43 C44 0.9(17) . . . . ?
C38 C37 C42 C41 -4.0(15) . . . . ?
C38 C37 C42 C43 169.2(11) . . . . ?
C38 C39 C40 C41 -1.2(16) . . . . ?
C39 C40 C41 C42 1.1(16) . . . . ?
C40 C41 C42 C37 1.5(17) . . . . ?
C40 C41 C42 C43 -171.5(11) . . . . ?
C41 C42 C43 C44 173.7(11) . . . . ?
C42 C37 C38 C39 4.1(16) . . . . ?
C42 C43 C44 C45 3.9(16) . . . . ?
C43 C44 C45 Pt2 -176.5(7) . . . . ?
C43 C44 C45 C36 -1.6(14) . . . . ?
C45 C36 C37 C38 -167.0(9) . . . . ?
C45 C36 C37 C42 10.0(14) . . . . ?
C46 N4 C50 C49 -0.8(13) . . . . ?
C46 N4 C50 C51 178.3(8) . . . . ?
C46 C47 C48 C49 -0.4(14) . . . . ?
C47 C48 C49 C50 0.2(14) . . . . ?
C48 C49 C50 N4 0.4(14) . . . . ?
C48 C49 C50 C51 -178.7(9) . . . . ?
C49 C50 C51 C52 68.3(13) . . . . ?
C49 C50 C51 C60 -108.6(11) . . . . ?
C50 N4 C46 C47 0.6(13) . . . . ?
C50 C51 C52 C53 6.0(16) . . . . ?
C50 C51 C52 C57 -178.0(9) . . . . ?
C50 C51 C60 C59 179.2(9) . . . . ?
C51 C52 C53 C54 178.9(10) . . . . ?
C51 C52 C57 C56 -179.2(9) . . . . ?
C51 C52 C57 C58 0.5(14) . . . . ?
C52 C51 C60 C59 2.3(15) . . . . ?
C52 C53 C54 C55 0.0(16) . . . . ?
C52 C57 C58 C59 -1.1(14) . . . . ?
C53 C52 C57 C56 -3.0(15) . . . . ?
C53 C52 C57 C58 176.7(9) . . . . ?
C53 C54 C55 C56 -2.9(16) . . . . ?
C54 C55 C56 C57 2.8(16) . . . . ?
C55 C56 C57 C52 0.2(15) . . . . ?
C55 C56 C57 C58 -179.5(9) . . . . ?
C56 C57 C58 C59 178.6(10) . . . . ?
C57 C52 C53 C54 2.9(16) . . . . ?
C57 C58 C59 C60 2.3(15) . . . . ?
C58 C59 C60 C51 -2.9(15) . . . . ?
C60 C51 C52 C53 -177.2(9) . . . . ?
C60 C51 C52 C57 -1.1(15) . . . . ?

loop_
_twin_individual_id
_twin_individual_mass_fraction_refined
1 0.588(12)
2 0.412(12)
